data_4071477
loop_
_publ_author_name
'Gott, Andrew L.'
'McGowan, Patrick C.'
'Temple, Claire N.'

_publ_section_title
;
 Controlling the Coordination Mode of 1,4,7-Triazacyclononane Complexes of
 Rhodium and Iridium and Evaluating Their Behavior as Phenylacetylene
 Polymerization Catalysts
;
_journal_issue 12
_journal_name_full Organometallics
_journal_page_first 2852
_journal_paper_doi 10.1021/om800180a
_journal_volume 27
_journal_year 2008
_chemical_formula_sum 'C28 H51 Cl2 Ir2 N3'
_chemical_formula_weight 885.02
_chemical_name_common in_paper_11
_chemical_name_systematic
; 
 ? 
;
_space_group_IT_number 14
_symmetry_cell_setting monoclinic
_symmetry_space_group_name_Hall '-P 2yn'
_symmetry_space_group_name_H-M 'P 1 21/n 1'
_atom_sites_solution_hydrogens geom
_atom_sites_solution_primary direct
_atom_sites_solution_secondary difmap
_audit_creation_method SHELXL-97
_cell_angle_alpha 90.00
_cell_angle_beta 90.554(6)
_cell_angle_gamma 90.00
_cell_formula_units_Z 4
_cell_length_a 8.5172(7)
_cell_length_b 19.806(2)
_cell_length_c 17.3502(18)
_cell_measurement_temperature 173(2)
_cell_volume 2926.7(5)
_computing_cell_refinement 'DENZO-SMN (Otwinowski & Minor, 1996)'
_computing_data_collection 'COLLECT (Nonius, 1999)'
_computing_data_reduction 'DENZO-SMN (Otwinowski & Minor, 1996)'
_computing_molecular_graphics 'XSeed (Barbour, 2001)'
_computing_publication_material 'WC (Thornton-Pett, 2000)'
_computing_structure_refinement 'SHELXL-97 (Sheldrick, 1997)'
_computing_structure_solution 'SHELXS-97 (Sheldrick, 1990)'
_diffrn_ambient_temperature 173(2)
_diffrn_measured_fraction_theta_full 0.998
_diffrn_measured_fraction_theta_max 0.998
_diffrn_measurement_device_type 'Nonius KappaCCD area detector diffractometer'
_diffrn_measurement_method
;
    Detector set at 30mm from sample with different 2theta offsets 
    1 degree phi exposures for chi=0 degree settings
    1 degree omega exposures for chi=90 degree settings
;
_diffrn_radiation_monochromator graphite
_diffrn_radiation_source 'fine-focus sealed tube'
_diffrn_radiation_type MoK\a
_diffrn_radiation_wavelength 0.71070
_diffrn_reflns_av_R_equivalents 0.1225
_diffrn_reflns_av_sigmaI/netI 0.0532
_diffrn_reflns_limit_h_max 11
_diffrn_reflns_limit_h_min -11
_diffrn_reflns_limit_k_max 25
_diffrn_reflns_limit_k_min -25
_diffrn_reflns_limit_l_max 22
_diffrn_reflns_limit_l_min -22
_diffrn_reflns_number 46708
_diffrn_reflns_theta_full 27.50
_diffrn_reflns_theta_max 27.50
_diffrn_reflns_theta_min 2.60
_exptl_absorpt_coefficient_mu 9.289
_exptl_absorpt_correction_type multi-scan
_exptl_crystal_colour yellow
_exptl_crystal_density_diffrn 2.009
_exptl_crystal_density_method 'not measured'
_exptl_crystal_description block
_exptl_crystal_F_000 1712
_exptl_crystal_size_max 0.53
_exptl_crystal_size_mid 0.26
_exptl_crystal_size_min 0.23
_refine_diff_density_max 2.237
_refine_diff_density_min -3.215
_refine_diff_density_rms 0.362
_refine_ls_extinction_method none
_refine_ls_goodness_of_fit_ref 1.115
_refine_ls_hydrogen_treatment mixed
_refine_ls_matrix_type full
_refine_ls_number_parameters 320
_refine_ls_number_reflns 6692
_refine_ls_number_restraints 0
_refine_ls_restrained_S_all 1.115
_refine_ls_R_factor_all 0.0401
_refine_ls_R_factor_gt 0.0375
_refine_ls_shift/su_max 0.003
_refine_ls_shift/su_mean 0.000
_refine_ls_structure_factor_coef Fsqd
_refine_ls_weighting_details 'calc w=1/[\s^2^(Fo^2^)+(0.0552P)^2^+3.7674P] where P=(Fo^2^+2Fc^2^)/3'
_refine_ls_weighting_scheme calc
_refine_ls_wR_factor_gt 0.0994
_refine_ls_wR_factor_ref 0.1012
_reflns_number_gt 6252
_reflns_number_total 6692
_reflns_threshold_expression >2sigma(I)
_cod_data_source_file om800180a-file001.cif
_cod_data_source_block c:\x-rays~1\unfini~1\ct86ab~1\ct86a
_cod_depositor_comments
;
The following automatic conversions were performed:

'_symmetry_cell_setting' value 'Monoclinic' changed to 'monoclinic'
according to /home/saulius/struct/CIF-dictionaries/cif_core.dic
dictionary named 'cif_core.dic' version 2.4.1 from 2010-06-29.

Automatic conversion script
Id: cif_fix_values 1715 2011-07-08 13:25:40Z adriana 
;
_cod_original_sg_symbol_H-M P21/n
_cod_database_code 4071477

loop_
_symmetry_equiv_pos_as_xyz
'x, y, z'
'-x+1/2, y+1/2, -z+1/2'
'-x, -y, -z'
'x-1/2, -y-1/2, z-1/2'

loop_
_atom_site_label
_atom_site_type_symbol
_atom_site_fract_x
_atom_site_fract_y
_atom_site_fract_z
_atom_site_U_iso_or_equiv
_atom_site_adp_type
_atom_site_occupancy
_atom_site_symmetry_multiplicity
_atom_site_calc_flag
_atom_site_refinement_flags
Ir1 Ir 0.23751(2) 0.204006(9) 0.979935(9) 0.01732(8) Uani 1 1 d .
Cl1 Cl 0.93078(16) 0.07144(6) 1.15086(7) 0.0277(3) Uani 1 1 d .
N1 N 0.4614(5) 0.1925(2) 0.9009(2) 0.0187(8) Uani 1 1 d .
C1 C 0.0272(7) 0.3168(3) 0.9173(3) 0.0276(11) Uani 1 1 d .
H1A H -0.0573 0.3347 0.9504 0.033 Uiso 1 1 calc R
H1B H -0.0003 0.3276 0.8631 0.033 Uiso 1 1 calc R
Ir2 Ir 1.04089(2) -0.007705(9) 1.238192(10) 0.02168(8) Uani 1 1 d .
Cl2 Cl 1.15061(15) -0.06838(6) 1.13399(7) 0.0263(2) Uani 1 1 d .
N2 N 0.2022(5) 0.1088(2) 0.9278(2) 0.0211(8) Uani 1 1 d .
H2 H 0.0944 0.1025 0.9224 0.025 Uiso 1 1 calc R
C2 C 0.1824(7) 0.3516(3) 0.9387(3) 0.0289(11) Uani 1 1 d .
H2A H 0.2420 0.3607 0.8911 0.035 Uiso 1 1 calc R
H2B H 0.1596 0.3955 0.9635 0.035 Uiso 1 1 calc R
N3 N 0.4049(5) 0.1377(2) 1.0558(2) 0.0201(8) Uani 1 1 d .
C3 C 0.2827(6) 0.3093(2) 0.9929(3) 0.0238(10) Uani 1 1 d .
H3 H 0.3964 0.3218 0.9945 0.029 Uiso 1 1 calc R
C4 C 0.2229(6) 0.2848(3) 1.0631(3) 0.0230(10) Uani 1 1 d .
H4 H 0.3031 0.2818 1.1055 0.028 Uiso 1 1 calc R
C5 C 0.0578(6) 0.3016(2) 1.0910(3) 0.0247(11) Uani 1 1 d .
H5A H 0.0218 0.3442 1.0667 0.030 Uiso 1 1 calc R
H5B H 0.0601 0.3083 1.1475 0.030 Uiso 1 1 calc R
C6 C -0.0575(6) 0.2446(3) 1.0706(3) 0.0260(10) Uani 1 1 d .
H6A H -0.0647 0.2128 1.1144 0.031 Uiso 1 1 calc R
H6B H -0.1632 0.2638 1.0609 0.031 Uiso 1 1 calc R
C7 C -0.0025(6) 0.2072(2) 0.9995(3) 0.0215(10) Uani 1 1 d .
H7 H -0.0552 0.1625 0.9922 0.026 Uiso 1 1 calc R
C8 C 0.0358(6) 0.2405(2) 0.9267(3) 0.0211(9) Uani 1 1 d .
H8 H 0.0029 0.2146 0.8798 0.025 Uiso 1 1 calc R
C9 C 0.4411(6) 0.1302(2) 0.8533(3) 0.0219(10) Uani 1 1 d .
H9A H 0.5043 0.0932 0.8760 0.026 Uiso 1 1 calc R
H9B H 0.4801 0.1388 0.8006 0.026 Uiso 1 1 calc R
C10 C 0.2702(6) 0.1088(3) 0.8487(3) 0.0249(10) Uani 1 1 d .
H10A H 0.2106 0.1403 0.8152 0.030 Uiso 1 1 calc R
H10B H 0.2623 0.0630 0.8261 0.030 Uiso 1 1 calc R
C11 C 0.2645(6) 0.0510(2) 0.9750(3) 0.0247(10) Uani 1 1 d .
H11A H 0.3559 0.0309 0.9487 0.030 Uiso 1 1 calc R
H11B H 0.1825 0.0158 0.9791 0.030 Uiso 1 1 calc R
C12 C 0.3130(6) 0.0735(2) 1.0545(3) 0.0229(10) Uani 1 1 d .
H12A H 0.2177 0.0795 1.0859 0.027 Uiso 1 1 calc R
H12B H 0.3770 0.0374 1.0787 0.027 Uiso 1 1 calc R
C13 C 0.4232(6) 0.1574(3) 1.1400(3) 0.0230(10) Uani 1 1 d .
H13 H 0.3186 0.1731 1.1585 0.028 Uiso 1 1 calc R
C14 C 0.4776(7) 0.0994(3) 1.1927(3) 0.0328(12) Uani 1 1 d .
H14A H 0.3952 0.0650 1.1951 0.049 Uiso 1 1 calc R
H14B H 0.4988 0.1169 1.2446 0.049 Uiso 1 1 calc R
H14C H 0.5736 0.0793 1.1721 0.049 Uiso 1 1 calc R
C15 C 0.5400(6) 0.2159(3) 1.1504(3) 0.0265(11) Uani 1 1 d .
H15A H 0.6473 0.1981 1.1514 0.040 Uiso 1 1 calc R
H15B H 0.5190 0.2392 1.1990 0.040 Uiso 1 1 calc R
H15C H 0.5282 0.2477 1.1074 0.040 Uiso 1 1 calc R
C16 C 0.5595(6) 0.1295(2) 1.0171(3) 0.0216(9) Uani 1 1 d .
H16A H 0.5618 0.0851 0.9911 0.026 Uiso 1 1 calc R
H16B H 0.6438 0.1298 1.0568 0.026 Uiso 1 1 calc R
C17 C 0.5937(5) 0.1845(2) 0.9578(3) 0.0193(9) Uani 1 1 d .
H17A H 0.6114 0.2280 0.9848 0.023 Uiso 1 1 calc R
H17B H 0.6909 0.1730 0.9299 0.023 Uiso 1 1 calc R
C18 C 0.4931(6) 0.2526(2) 0.8493(3) 0.0211(9) Uani 1 1 d .
H18 H 0.4926 0.2935 0.8831 0.025 Uiso 1 1 calc R
C19 C 0.6534(6) 0.2508(3) 0.8103(3) 0.0281(11) Uani 1 1 d .
H19A H 0.7365 0.2558 0.8494 0.042 Uiso 1 1 calc R
H19B H 0.6603 0.2879 0.7731 0.042 Uiso 1 1 calc R
H19C H 0.6661 0.2076 0.7835 0.042 Uiso 1 1 calc R
C20 C 0.3606(6) 0.2620(3) 0.7902(3) 0.0256(10) Uani 1 1 d .
H20A H 0.3622 0.2247 0.7531 0.038 Uiso 1 1 calc R
H20B H 0.3751 0.3049 0.7629 0.038 Uiso 1 1 calc R
H20C H 0.2595 0.2625 0.8166 0.038 Uiso 1 1 calc R
C21 C 0.8266(9) -0.0343(3) 1.3722(4) 0.0491(18) Uani 1 1 d .
H21A H 0.8127 -0.0166 1.4250 0.059 Uiso 1 1 calc R
H21B H 0.7233 -0.0510 1.3538 0.059 Uiso 1 1 calc R
C22 C 0.9379(13) -0.0918(4) 1.3753(5) 0.076(3) Uani 1 1 d .
H22A H 0.8774 -0.1345 1.3730 0.091 Uiso 1 1 calc R
H22B H 0.9948 -0.0907 1.4253 0.091 Uiso 1 1 calc R
C23 C 1.0574(9) -0.0917(3) 1.3104(3) 0.0426(16) Uani 1 1 d .
H23 H 1.0661 -0.1357 1.2826 0.051 Uiso 1 1 calc R
C24 C 1.2001(9) -0.0544(3) 1.3144(4) 0.0459(16) Uani 1 1 d .
H24 H 1.2905 -0.0768 1.2885 0.055 Uiso 1 1 calc R
C25 C 1.2474(14) -0.0078(5) 1.3808(5) 0.080(3) Uani 1 1 d .
H25A H 1.2596 -0.0353 1.4282 0.096 Uiso 1 1 calc R
H25B H 1.3509 0.0123 1.3692 0.096 Uiso 1 1 calc R
C26 C 1.1345(10) 0.0476(4) 1.3962(4) 0.059(2) Uani 1 1 d .
H26A H 1.1938 0.0898 1.4058 0.070 Uiso 1 1 calc R
H26B H 1.0756 0.0368 1.4435 0.070 Uiso 1 1 calc R
C27 C 1.0182(8) 0.0593(3) 1.3303(3) 0.0350(13) Uani 1 1 d .
H27 H 1.0102 0.1076 1.3140 0.042 Uiso 1 1 calc R
C28 C 0.8784(7) 0.0232(3) 1.3203(3) 0.0328(12) Uani 1 1 d .
H28 H 0.7898 0.0506 1.2988 0.039 Uiso 1 1 calc R

loop_
_atom_site_aniso_label
_atom_site_aniso_U_11
_atom_site_aniso_U_22
_atom_site_aniso_U_33
_atom_site_aniso_U_23
_atom_site_aniso_U_13
_atom_site_aniso_U_12
Ir1 0.01977(13) 0.01384(11) 0.01837(11) -0.00066(6) 0.00065(8) -0.00069(6)
Cl1 0.0342(7) 0.0214(6) 0.0274(6) 0.0051(4) 0.0017(5) 0.0037(5)
N1 0.022(2) 0.0154(18) 0.0184(18) 0.0000(14) -0.0003(15) 0.0006(15)
C1 0.039(3) 0.021(2) 0.023(2) 0.0036(19) 0.000(2) 0.007(2)
Ir2 0.03054(14) 0.01360(11) 0.02090(12) -0.00136(6) 0.00051(9) 0.00217(7)
Cl2 0.0274(6) 0.0215(6) 0.0301(6) -0.0077(4) 0.0042(5) -0.0007(5)
N2 0.024(2) 0.0158(19) 0.0229(19) -0.0035(15) -0.0005(15) -0.0026(16)
C2 0.037(3) 0.016(2) 0.034(3) 0.005(2) 0.010(2) 0.002(2)
N3 0.023(2) 0.0182(19) 0.0192(18) 0.0006(15) 0.0021(15) 0.0002(16)
C3 0.027(3) 0.014(2) 0.031(3) -0.0003(19) 0.005(2) -0.0047(19)
C4 0.030(3) 0.021(2) 0.018(2) -0.0087(18) -0.0003(19) 0.002(2)
C5 0.028(3) 0.020(2) 0.026(2) -0.0008(18) 0.000(2) 0.0021(19)
C6 0.025(3) 0.023(2) 0.030(3) 0.000(2) 0.005(2) 0.001(2)
C7 0.027(3) 0.015(2) 0.023(2) -0.0008(16) 0.004(2) -0.0011(17)
C8 0.021(2) 0.020(2) 0.023(2) -0.0005(18) -0.0029(18) 0.0028(18)
C9 0.026(3) 0.019(2) 0.020(2) -0.0049(17) -0.0008(18) -0.0017(19)
C10 0.033(3) 0.023(2) 0.018(2) -0.0049(18) 0.0013(19) -0.002(2)
C11 0.033(3) 0.010(2) 0.031(3) -0.0001(17) 0.002(2) -0.0004(19)
C12 0.028(3) 0.016(2) 0.024(2) 0.0059(18) 0.0026(19) -0.0017(19)
C13 0.025(2) 0.024(2) 0.020(2) -0.0003(18) 0.0000(18) 0.000(2)
C14 0.039(3) 0.035(3) 0.024(2) 0.006(2) 0.000(2) 0.002(2)
C15 0.024(3) 0.031(3) 0.024(2) -0.004(2) 0.000(2) 0.001(2)
C16 0.024(2) 0.021(2) 0.020(2) -0.0009(17) 0.0039(18) 0.0018(18)
C17 0.016(2) 0.020(2) 0.022(2) -0.0018(17) -0.0017(17) 0.0029(18)
C18 0.028(3) 0.016(2) 0.020(2) 0.0012(17) 0.0027(18) 0.0002(18)
C19 0.026(3) 0.029(3) 0.029(3) 0.005(2) 0.004(2) -0.004(2)
C20 0.028(3) 0.026(3) 0.023(2) 0.0020(19) -0.0002(19) 0.004(2)
C21 0.063(5) 0.031(3) 0.054(4) 0.008(3) 0.024(3) 0.013(3)
C22 0.120(8) 0.046(4) 0.063(5) 0.030(4) 0.054(5) 0.030(5)
C23 0.067(5) 0.028(3) 0.033(3) 0.017(2) 0.012(3) 0.022(3)
C24 0.065(5) 0.035(3) 0.037(3) -0.001(3) -0.010(3) 0.018(3)
C25 0.108(8) 0.077(6) 0.054(5) -0.016(4) -0.055(5) 0.035(5)
C26 0.079(6) 0.054(5) 0.043(4) -0.022(3) -0.021(3) 0.012(4)
C27 0.053(4) 0.024(3) 0.028(3) -0.009(2) -0.001(2) 0.012(3)
C28 0.047(4) 0.022(3) 0.030(3) -0.002(2) 0.008(2) 0.011(2)

loop_
_atom_type_symbol
_atom_type_description
_atom_type_scat_dispersion_real
_atom_type_scat_dispersion_imag
_atom_type_scat_source
C C 0.0033 0.0016 'International Tables Vol C Tables 4.2.6.8 and 6.1.1.4'
H H 0.0000 0.0000 'International Tables Vol C Tables 4.2.6.8 and 6.1.1.4'
N N 0.0061 0.0033 'International Tables Vol C Tables 4.2.6.8 and 6.1.1.4'
Ir Ir -1.4442 7.9887 'International Tables Vol C Tables 4.2.6.8 and 6.1.1.4'
Cl Cl 0.1484 0.1585 'International Tables Vol C Tables 4.2.6.8 and 6.1.1.4'

loop_
_geom_angle_atom_site_label_1
_geom_angle_atom_site_label_2
_geom_angle_atom_site_label_3
_geom_angle
C8 Ir1 C7 41.29(18)
C8 Ir1 N2 90.38(18)
C7 Ir1 N2 87.77(17)
C8 Ir1 C3 81.6(2)
C7 Ir1 C3 97.4(2)
N2 Ir1 C3 160.67(17)
C8 Ir1 C4 89.24(19)
C7 Ir1 C4 78.8(2)
N2 Ir1 C4 159.88(18)
C3 Ir1 C4 38.39(19)
C8 Ir1 N3 161.08(17)
C7 Ir1 N3 121.47(16)
N2 Ir1 N3 79.78(15)
C3 Ir1 N3 112.45(18)
C4 Ir1 N3 94.50(17)
C8 Ir1 N1 116.34(16)
C7 Ir1 N1 153.64(17)
N2 Ir1 N1 77.22(15)
C3 Ir1 N1 90.55(17)
C4 Ir1 N1 120.64(17)
N3 Ir1 N1 77.42(13)
C9 N1 C17 111.1(4)
C9 N1 C18 110.0(3)
C17 N1 C18 109.6(4)
C9 N1 Ir1 108.0(3)
C17 N1 Ir1 103.5(3)
C18 N1 Ir1 114.6(3)
C8 C1 C2 112.3(4)
C27 Ir2 C23 93.1(2)
C27 Ir2 C28 39.1(2)
C23 Ir2 C28 82.2(2)
C27 Ir2 C24 82.0(2)
C23 Ir2 C24 39.7(3)
C28 Ir2 C24 97.3(3)
C27 Ir2 Cl1 91.72(16)
C23 Ir2 Cl1 159.4(2)
C28 Ir2 Cl1 88.97(16)
C24 Ir2 Cl1 160.8(2)
C27 Ir2 Cl2 161.12(19)
C23 Ir2 Cl2 91.67(17)
C28 Ir2 Cl2 159.71(18)
C24 Ir2 Cl2 90.02(18)
Cl1 Ir2 Cl2 90.24(4)
C10 N2 C11 111.3(4)
C10 N2 Ir1 109.8(3)
C11 N2 Ir1 113.6(3)
C3 C2 C1 112.4(4)
C16 N3 C12 111.4(4)
C16 N3 C13 112.2(4)
C12 N3 C13 106.5(3)
C16 N3 Ir1 110.1(3)
C12 N3 Ir1 98.8(3)
C13 N3 Ir1 117.0(3)
C4 C3 C2 121.3(5)
C4 C3 Ir1 71.8(3)
C2 C3 Ir1 112.0(4)
C3 C4 C5 122.6(5)
C3 C4 Ir1 69.8(3)
C5 C4 Ir1 115.6(3)
C4 C5 C6 110.8(4)
C7 C6 C5 110.1(4)
C8 C7 C6 123.7(4)
C8 C7 Ir1 69.2(3)
C6 C7 Ir1 117.4(4)
C7 C8 C1 121.9(4)
C7 C8 Ir1 69.5(3)
C1 C8 Ir1 115.7(3)
N1 C9 C10 111.5(4)
N2 C10 C9 109.4(4)
N2 C11 C12 111.5(4)
N3 C12 C11 114.0(4)
N3 C13 C15 111.5(4)
N3 C13 C14 114.1(4)
C15 C13 C14 107.6(4)
N3 C16 C17 113.6(4)
N1 C17 C16 111.8(4)
N1 C18 C20 110.9(4)
N1 C18 C19 114.1(4)
C20 C18 C19 111.3(4)
C22 C21 C28 114.1(6)
C21 C22 C23 113.8(5)
C24 C23 C22 122.7(7)
C24 C23 Ir2 70.6(3)
C22 C23 Ir2 113.7(4)
C23 C24 C25 124.7(7)
C23 C24 Ir2 69.7(4)
C25 C24 Ir2 111.9(5)
C26 C25 C24 114.6(7)
C25 C26 C27 113.2(5)
C28 C27 C26 124.1(6)
C28 C27 Ir2 70.5(3)
C26 C27 Ir2 114.4(4)
C27 C28 C21 124.2(6)
C27 C28 Ir2 70.4(3)
C21 C28 Ir2 112.5(4)

loop_
_geom_bond_atom_site_label_1
_geom_bond_atom_site_label_2
_geom_bond_distance
Ir1 C8 2.072(5)
Ir1 C7 2.076(5)
Ir1 N2 2.112(4)
Ir1 C3 2.133(5)
Ir1 C4 2.159(5)
Ir1 N3 2.336(4)
Ir1 N1 2.371(4)
Cl1 Ir2 2.3676(12)
N1 C9 1.494(6)
N1 C17 1.499(6)
N1 C18 1.515(6)
C1 C8 1.522(7)
C1 C2 1.534(8)
Ir2 C27 2.087(5)
Ir2 C23 2.088(5)
Ir2 C28 2.088(5)
Ir2 C24 2.100(6)
Ir2 Cl2 2.3704(12)
N2 C10 1.495(6)
N2 C11 1.500(6)
C2 C3 1.517(7)
N3 C16 1.493(6)
N3 C12 1.494(6)
N3 C13 1.518(6)
C3 C4 1.411(7)
C4 C5 1.528(7)
C5 C6 1.535(7)
C6 C7 1.518(7)
C7 C8 1.463(7)
C9 C10 1.518(7)
C11 C12 1.503(7)
C13 C15 1.536(7)
C13 C14 1.537(7)
C16 C17 1.528(6)
C18 C20 1.529(7)
C18 C19 1.530(7)
C21 C22 1.482(10)
C21 C28 1.519(8)
C22 C23 1.525(9)
C23 C24 1.424(11)
C24 C25 1.526(10)
C25 C26 1.485(12)
C26 C27 1.524(9)
C27 C28 1.399(9)
